data_2237269
loop_
_publ_author_name
'Camilo, Mariana R.'
'Martins, Felipe T.'
'Malta, Val\'eria R. S.'
'Ellena, Javier'
'Carlos, Rose M.'

_publ_section_title
;
 <i>cis</i>-Bis(1,10-phenanthroline-\k^2^<i>N</i>,<i>N</i>')bis(pyridin-4-amine-\k<i>N</i>^1^)ruthenium(II)
 bis(hexafluoridophosphate)
;
_journal_coeditor_code BG2495
_journal_issue 2
_journal_name_full 'Acta Crystallographica Section E'
_journal_page_first m75
_journal_page_last m76
_journal_paper_doi 10.1107/S1600536812051999
_journal_volume 69
_journal_year 2013
_chemical_formula_iupac '[Ru (C12 H8 N2)2 (C5 H6 N2)2] (P F6)2'
_chemical_formula_moiety 'C34 H28 N8 Ru 2+, 2(F6 P -)'
_chemical_formula_sum 'C34 H28 F12 N8 P2 Ru'
_chemical_formula_weight 939.65
_chemical_name_systematic
;
<i>cis</i>-Bis(1,10-phenanthroline-\k^2^<i>N</i>,<i>N</i>')bis(pyridin-4-amine-
\k<i>N</i>^1^)ruthenium(II) bis(hexafluoridophosphate)
;
_space_group_IT_number 33
_symmetry_cell_setting orthorhombic
_symmetry_space_group_name_Hall 'P -2n 2a'
_symmetry_space_group_name_H-M 'P 21 c n'
_audit_creation_method 'WinGX routine CIF_UPDATE'
_cell_angle_alpha 90
_cell_angle_beta 90
_cell_angle_gamma 90
_cell_formula_units_Z 4
_cell_length_a 13.0943(3)
_cell_length_b 14.5730(3)
_cell_length_c 19.9366(5)
_cell_measurement_reflns_used 35299
_cell_measurement_temperature 298(2)
_cell_measurement_theta_max 25.682
_cell_measurement_theta_min 2.91
_cell_volume 3804.37(15)
_computing_cell_refinement 'SCALEPACK (Otwinowski & Minor, 1997)'
_computing_data_collection 'COLLECT (Nonius, 2000)'
_computing_data_reduction 'DENZO and SCALEPACK (Otwinowski & Minor, 1997)'
_computing_molecular_graphics 'ORTEP-3 for Windows (Farrugia, 2012) and Mercury (Macrae <i>et al.</i>, 2006)'
_computing_publication_material 'WinGX (Farrugia, 2012)'
_computing_structure_refinement 'SHELXL97 (Sheldrick, 2008)'
_computing_structure_solution 'SHELXS97 (Sheldrick, 2008)'
_diffrn_ambient_temperature 298(2)
_diffrn_measured_fraction_theta_full 0.98
_diffrn_measured_fraction_theta_max 0.98
_diffrn_measurement_device '95mm CCD camera on \k-goniostat'
_diffrn_measurement_device_type 'Nonius KappaCCD'
_diffrn_measurement_method CCD
_diffrn_radiation_type MoK\a
_diffrn_radiation_wavelength 0.71073
_diffrn_reflns_av_R_equivalents 0.0658
_diffrn_reflns_limit_h_max 15
_diffrn_reflns_limit_h_min -15
_diffrn_reflns_limit_k_max 17
_diffrn_reflns_limit_k_min -17
_diffrn_reflns_limit_l_max 24
_diffrn_reflns_limit_l_min -24
_diffrn_reflns_number 29253
_diffrn_reflns_theta_full 25.7
_diffrn_reflns_theta_max 25.7
_diffrn_reflns_theta_min 2.92
_exptl_absorpt_coefficient_mu 0.593
_exptl_absorpt_correction_T_max 0.938
_exptl_absorpt_correction_T_min 0.699
_exptl_absorpt_correction_type gaussian
_exptl_absorpt_process_details '(Coppens <i>et al.</i>, 1965)'
_exptl_crystal_colour red
_exptl_crystal_density_diffrn 1.641
_exptl_crystal_density_method 'not measured'
_exptl_crystal_description prism
_exptl_crystal_F_000 1880
_exptl_crystal_size_max 0.40
_exptl_crystal_size_mid 0.20
_exptl_crystal_size_min 0.10
_refine_diff_density_max 0.392
_refine_diff_density_min -0.479
_refine_ls_abs_structure_details 'Flack (1983), 3264 Friedel pairs'
_refine_ls_abs_structure_Flack 0.25(6)
_refine_ls_extinction_method none
_refine_ls_goodness_of_fit_ref 1.039
_refine_ls_hydrogen_treatment constr
_refine_ls_matrix_type full
_refine_ls_number_parameters 514
_refine_ls_number_reflns 6964
_refine_ls_number_restraints 1
_refine_ls_restrained_S_all 1.039
_refine_ls_R_factor_gt 0.0529
_refine_ls_shift/su_max 0.001
_refine_ls_structure_factor_coef Fsqd
_refine_ls_weighting_details 'calc w=1/[\s^2^(Fo^2^)+(0.0819P)^2^+2.2520P] where P=(Fo^2^+2Fc^2^)/3'
_refine_ls_weighting_scheme calc
_refine_ls_wR_factor_ref 0.1506
_reflns_number_gt 5348
_reflns_number_total 6964
_reflns_threshold_expression I>2\s(I)
_cod_data_source_file bg2495.cif
_cod_data_source_block I
_cod_database_code 2237269
_cod_database_fobs_code 2237269

loop_
_symmetry_equiv_pos_as_xyz
'x, y, z'
'x+1/2, -y, -z'
'x, -y+1/2, z+1/2'
'x+1/2, y+1/2, -z+1/2'

loop_
_atom_site_type_symbol
_atom_site_label
_atom_site_fract_x
_atom_site_fract_y
_atom_site_fract_z
_atom_site_U_iso_or_equiv
_atom_site_adp_type
_atom_site_calc_flag
_atom_site_refinement_flags
_atom_site_occupancy
Ru Ru1 0.15387(9) 0.53833(3) 0.74946(2) 0.05771(15) Uani d . 1
P P1A -0.07388(19) 0.48572(17) 1.00634(11) 0.0984(7) Uani d . 1
P P1 0.80453(18) 0.52929(14) 0.54965(10) 0.0872(5) Uani d . 1
N N3A 0.1641(4) 0.6513(3) 0.6842(2) 0.0607(11) Uani d . 1
N N1 0.1410(4) 0.4247(3) 0.8099(2) 0.0702(12) Uani d . 1
N N1A 0.1800(3) 0.6329(3) 0.8261(2) 0.0623(13) Uani d . 1
F F3 0.9191(5) 0.5450(5) 0.5394(5) 0.185(4) Uani d . 1
N N3 0.3077(4) 0.5015(3) 0.7311(2) 0.0581(10) Uani d . 1
C C13A 0.0842(5) 0.6831(4) 0.6485(4) 0.0740(16) Uani d . 1
H H13A 0.0243 0.6488 0.6486 0.089 Uiso calc R 1
C C11A -0.0013(5) 0.6384(4) 0.8232(3) 0.0651(14) Uani d . 1
C C11 0.0970(5) 0.3550(4) 0.7056(3) 0.0714(15) Uani d . 1
C C7A -0.0949(5) 0.6733(5) 0.8473(3) 0.0816(18) Uani d . 1
C C12A 0.0923(5) 0.6686(4) 0.8520(3) 0.0659(14) Uani d . 1
F F6 0.8266(5) 0.4546(3) 0.6050(3) 0.1222(17) Uani d . 1
C C6A -0.0927(7) 0.7386(5) 0.8989(4) 0.094(2) Uani d . 1
H H6A -0.1547 0.762 0.9139 0.112 Uiso calc R 1
C C17A 0.2501(5) 0.7059(4) 0.6828(4) 0.0773(17) Uani d . 1
H H17A 0.3069 0.6883 0.7078 0.093 Uiso calc R 1
C C4A 0.0903(6) 0.7348(4) 0.9049(3) 0.0729(16) Uani d . 1
C C12 0.1115(5) 0.3467(4) 0.7771(4) 0.0769(17) Uani d . 1
F F1 0.7817(4) 0.6041(5) 0.4944(3) 0.150(3) Uani d . 1
C C5A -0.0065(6) 0.7699(5) 0.9284(4) 0.088(2) Uani d . 1
H H5A -0.0095 0.8127 0.9629 0.105 Uiso calc R 1
C C1 0.1573(7) 0.4181(5) 0.8760(3) 0.0878(18) Uani d . 1
H H1 0.1749 0.4706 0.8999 0.105 Uiso calc R 1
C C2A 0.2720(6) 0.7330(5) 0.9000(4) 0.095(2) Uani d . 1
H H2A 0.3347 0.7555 0.9145 0.115 Uiso calc R 1
C C14A 0.0856(6) 0.7631(5) 0.6119(3) 0.0773(17) Uani d . 1
H H14A 0.0282 0.7805 0.5876 0.093 Uiso calc R 1
C C9 0.0738(5) 0.3750(6) 0.5722(4) 0.091(2) Uani d . 1
H H9 0.0674 0.3827 0.5261 0.109 Uiso calc R 1
N N2A 0.0059(4) 0.5751(4) 0.7731(2) 0.0637(11) Uani d . 1
F F2 0.8036(11) 0.4537(5) 0.4968(3) 0.214(5) Uani d . 1
C C15A 0.1706(7) 0.8169(5) 0.6111(3) 0.090(2) Uani d . 1
C C9A -0.1744(6) 0.5747(8) 0.7679(5) 0.107(3) Uani d . 1
H H9A -0.2332 0.552 0.7477 0.128 Uiso calc R 1
F F5 0.6885(5) 0.5172(7) 0.5623(5) 0.210(4) Uani d . 1
N N2 0.1136(4) 0.4397(4) 0.6788(3) 0.0670(12) Uani d . 1
F F4 0.8079(10) 0.6051(5) 0.6041(4) 0.216(4) Uani d . 1
C C1A 0.2674(6) 0.6659(5) 0.8500(3) 0.0759(18) Uani d . 1
H H1A 0.3283 0.6433 0.8325 0.091 Uiso calc R 1
C C3A 0.1856(6) 0.7641(5) 0.9268(4) 0.087(2) Uani d . 1
H H3A 0.1892 0.8069 0.9613 0.105 Uiso calc R 1
N N4A 0.1747(7) 0.8976(5) 0.5778(4) 0.140(3) Uani d . 1
H H4A1 0.1223 0.9169 0.556 0.167 Uiso calc R 1
H H4A2 0.2298 0.9298 0.5785 0.167 Uiso calc R 1
C C8A -0.1830(6) 0.6385(6) 0.8176(4) 0.096(2) Uani d . 1
H H8A -0.247 0.6585 0.8316 0.115 Uiso calc R 1
C C16A 0.2548(6) 0.7859(5) 0.6457(4) 0.088(2) Uani d . 1
H H16A 0.3154 0.819 0.6441 0.106 Uiso calc R 1
C C4 0.0975(6) 0.2625(5) 0.8085(5) 0.101(3) Uani d . 1
C C3 0.1177(8) 0.2590(7) 0.8792(5) 0.117(3) Uani d . 1
H H3 0.1094 0.2046 0.903 0.14 Uiso calc R 1
C C10A -0.0813(6) 0.5436(5) 0.7473(3) 0.080(2) Uani d . 1
H H10A -0.0786 0.4989 0.7141 0.096 Uiso calc R 1
C C6 0.0501(6) 0.1941(6) 0.7015(6) 0.101(3) Uani d . 1
H H6 0.0289 0.1434 0.6769 0.121 Uiso calc R 1
C C5 0.0644(7) 0.1858(6) 0.7664(7) 0.118(3) Uani d . 1
H H5 0.0531 0.129 0.7864 0.141 Uiso calc R 1
C C10 0.1018(5) 0.4487(5) 0.6122(3) 0.0739(16) Uani d . 1
H H10 0.1126 0.5057 0.5925 0.089 Uiso calc R 1
C C2 0.1486(10) 0.3352(7) 0.9097(4) 0.119(3) Uani d . 1
H H2 0.1649 0.3329 0.9551 0.143 Uiso calc R 1
C C13 0.3510(5) 0.5010(4) 0.6701(3) 0.0665(14) Uani d . 1
H H13 0.3114 0.5193 0.6338 0.08 Uiso calc R 1
C C17 0.3694(5) 0.4711(4) 0.7810(4) 0.0706(15) Uani d . 1
H H17 0.3423 0.4695 0.8241 0.085 Uiso calc R 1
C C15 0.5118(5) 0.4449(4) 0.7086(3) 0.0720(16) Uani d . 1
C C16 0.4683(5) 0.4424(5) 0.7732(4) 0.0763(17) Uani d . 1
H H16 0.506 0.4218 0.8098 0.092 Uiso calc R 1
C C14 0.4488(5) 0.4756(4) 0.6583(3) 0.0748(16) Uani d . 1
H H14 0.474 0.479 0.6148 0.09 Uiso calc R 1
N N4 0.6095(5) 0.4218(5) 0.6990(3) 0.1020(19) Uani d . 1
H H4A 0.6361 0.4258 0.6597 0.122 Uiso calc R 1
H H4B 0.6458 0.4029 0.7322 0.122 Uiso calc R 1
C C8 0.0556(6) 0.2912(7) 0.6005(6) 0.112(3) Uani d . 1
H H8 0.0357 0.2419 0.5739 0.134 Uiso calc R 1
C C7 0.0666(5) 0.2803(5) 0.6678(5) 0.091(2) Uani d . 1
F F1A 0.0196(7) 0.5302(7) 0.9756(4) 0.208(4) Uani d . 1
F F6A -0.1797(7) 0.4604(5) 1.0366(5) 0.171(3) Uani d . 1
F F2A -0.0723(8) 0.5749(5) 1.0464(5) 0.220(4) Uani d . 1
F F3A -0.1282(16) 0.5199(11) 0.9488(7) 0.419(15) Uani d . 1
F F5A -0.0223(11) 0.4465(7) 1.0632(7) 0.289(8) Uani d . 1
F F4A -0.0741(7) 0.3944(6) 0.9729(6) 0.237(5) Uani d . 1

loop_
_atom_site_aniso_label
_atom_site_aniso_U_11
_atom_site_aniso_U_22
_atom_site_aniso_U_33
_atom_site_aniso_U_12
_atom_site_aniso_U_13
_atom_site_aniso_U_23
Ru1 0.0572(2) 0.0581(2) 0.0578(2) -0.0022(3) -0.00123(18) 0.00524(17)
P1A 0.1151(19) 0.1057(16) 0.0743(11) -0.0329(15) 0.0118(12) 0.0029(11)
P1 0.0829(12) 0.1037(13) 0.0751(11) -0.0042(11) -0.0063(10) 0.0133(10)
N3A 0.061(3) 0.068(2) 0.054(2) -0.003(3) -0.006(2) 0.0084(18)
N1 0.068(3) 0.072(3) 0.071(3) -0.003(3) 0.012(3) 0.011(2)
N1A 0.056(3) 0.060(3) 0.070(3) -0.001(2) -0.013(2) 0.007(2)
F3 0.082(4) 0.187(6) 0.287(10) -0.019(4) -0.017(5) 0.113(6)
N3 0.062(3) 0.056(3) 0.056(2) 0.003(2) -0.002(2) 0.002(2)
C13A 0.067(4) 0.070(4) 0.085(4) -0.001(3) -0.012(3) 0.006(3)
C11A 0.071(4) 0.068(3) 0.056(3) -0.003(3) 0.003(3) 0.007(3)
C11 0.056(3) 0.063(3) 0.096(4) -0.003(3) 0.015(3) -0.003(3)
C7A 0.077(4) 0.088(4) 0.080(4) 0.013(3) 0.013(3) 0.001(3)
C12A 0.067(4) 0.069(3) 0.062(3) 0.001(3) -0.009(3) 0.009(3)
F6 0.146(5) 0.115(4) 0.106(3) -0.005(3) -0.021(3) 0.023(3)
C6A 0.098(6) 0.085(5) 0.098(5) 0.019(4) 0.023(5) 0.000(4)
C17A 0.067(4) 0.073(4) 0.092(5) -0.008(3) 0.006(3) 0.023(3)
C4A 0.094(5) 0.066(3) 0.059(3) 0.001(3) -0.001(3) -0.004(3)
C12 0.063(3) 0.062(3) 0.106(5) 0.002(3) 0.026(4) 0.010(4)
F1 0.109(4) 0.184(5) 0.158(5) -0.041(4) -0.049(3) 0.096(4)
C5A 0.103(6) 0.081(4) 0.080(4) 0.015(4) 0.007(4) -0.002(3)
C1 0.098(5) 0.094(4) 0.072(4) 0.022(5) 0.024(4) 0.022(3)
C2A 0.081(5) 0.095(5) 0.111(6) -0.012(4) -0.007(4) -0.010(4)
C14A 0.082(4) 0.090(4) 0.061(3) 0.017(4) 0.001(3) 0.014(3)
C9 0.066(4) 0.116(6) 0.090(5) -0.002(4) -0.004(3) -0.043(4)
N2A 0.060(3) 0.075(3) 0.057(2) -0.002(2) -0.003(2) 0.003(2)
F2 0.405(16) 0.149(6) 0.087(4) -0.094(7) 0.001(6) -0.025(4)
C15A 0.103(6) 0.085(4) 0.082(4) 0.011(4) 0.008(4) 0.030(3)
C9A 0.062(4) 0.155(8) 0.103(5) -0.017(5) 0.001(4) -0.027(6)
F5 0.095(4) 0.291(10) 0.243(8) 0.007(5) 0.022(5) 0.141(8)
N2 0.054(3) 0.071(3) 0.076(3) -0.001(2) 0.004(2) 0.002(2)
F4 0.362(14) 0.132(5) 0.155(6) 0.047(7) -0.047(7) -0.028(5)
C1A 0.079(5) 0.076(4) 0.073(4) -0.003(3) -0.013(3) -0.004(3)
C3A 0.114(7) 0.074(4) 0.074(4) -0.008(4) -0.013(4) -0.014(3)
N4A 0.125(7) 0.123(6) 0.170(7) 0.009(5) 0.004(5) 0.077(5)
C8A 0.070(4) 0.129(6) 0.089(5) 0.017(4) 0.008(4) -0.012(5)
C16A 0.085(5) 0.072(4) 0.109(5) 0.000(4) 0.012(4) 0.017(4)
C4 0.086(5) 0.066(4) 0.150(8) -0.007(4) 0.041(5) 0.015(4)
C3 0.134(8) 0.102(6) 0.114(6) 0.008(5) 0.033(5) 0.056(5)
C10A 0.060(4) 0.099(6) 0.080(5) -0.005(3) -0.006(3) -0.015(3)
C6 0.084(5) 0.074(5) 0.144(8) -0.011(4) 0.029(5) -0.015(5)
C5 0.106(7) 0.059(4) 0.187(10) -0.017(4) 0.056(7) 0.001(6)
C10 0.074(4) 0.084(4) 0.063(3) -0.002(3) 0.001(3) -0.010(3)
C2 0.151(8) 0.112(6) 0.095(5) 0.009(7) 0.032(6) 0.044(5)
C13 0.068(4) 0.073(4) 0.059(3) -0.009(3) 0.005(3) -0.006(3)
C17 0.070(4) 0.078(4) 0.064(4) 0.005(3) 0.000(3) 0.006(3)
C15 0.067(4) 0.066(3) 0.083(4) 0.001(3) 0.002(3) -0.009(3)
C16 0.065(4) 0.072(4) 0.093(4) 0.010(3) -0.002(3) 0.002(3)
C14 0.081(4) 0.075(4) 0.068(4) -0.005(3) 0.006(3) -0.019(3)
N4 0.078(4) 0.130(5) 0.098(4) 0.013(4) 0.008(3) -0.024(4)
C8 0.065(4) 0.106(6) 0.164(9) -0.008(4) -0.008(5) -0.075(7)
C7 0.050(4) 0.076(4) 0.147(8) -0.005(3) 0.006(4) -0.031(5)
F1A 0.162(7) 0.296(11) 0.167(7) -0.117(7) 0.074(6) -0.047(6)
F6A 0.150(6) 0.179(7) 0.184(7) -0.042(4) 0.052(6) 0.002(5)
F2A 0.199(8) 0.173(6) 0.289(10) -0.035(6) -0.024(8) -0.118(7)
F3A 0.54(3) 0.429(19) 0.291(13) -0.312(19) -0.279(17) 0.282(14)
F5A 0.361(17) 0.187(7) 0.320(14) -0.075(8) -0.219(13) 0.112(8)
F4A 0.174(7) 0.205(7) 0.333(12) -0.027(6) 0.088(8) -0.153(8)

loop_
_atom_type_symbol
_atom_type_description
_atom_type_scat_dispersion_real
_atom_type_scat_dispersion_imag
_atom_type_scat_source
C C 0.0033 0.0016 'International Tables Vol C Tables 4.2.6.8 and 6.1.1.4'
H H 0 0 'International Tables Vol C Tables 4.2.6.8 and 6.1.1.4'
N N 0.0061 0.0033 'International Tables Vol C Tables 4.2.6.8 and 6.1.1.4'
F F 0.0171 0.0103 'International Tables Vol C Tables 4.2.6.8 and 6.1.1.4'
P P 0.1023 0.0942 'International Tables Vol C Tables 4.2.6.8 and 6.1.1.4'
Ru Ru -1.2594 0.8363 'International Tables Vol C Tables 4.2.6.8 and 6.1.1.4'

loop_
_geom_angle_atom_site_label_1
_geom_angle_atom_site_label_2
_geom_angle_atom_site_label_3
_geom_angle
N1 Ru1 N2A 89.9(2)
N1 Ru1 N2 79.6(2)
N2A Ru1 N2 95.5(2)
N1 Ru1 N1A 96.70(19)
N2A Ru1 N1A 79.39(19)
N2 Ru1 N1A 173.76(19)
N1 Ru1 N3A 177.5(2)
N2A Ru1 N3A 89.9(2)
N2 Ru1 N3A 97.90(18)
N1A Ru1 N3A 85.74(18)
N1 Ru1 N3 88.6(2)
N2A Ru1 N3 176.74(18)
N2 Ru1 N3 87.06(19)
N1A Ru1 N3 97.92(18)
N3A Ru1 N3 91.8(2)
F5A P1A F3A 176.7(7)
F5A P1A F4A 90.0(7)
F3A P1A F4A 87.2(9)
F5A P1A F1A 96.3(8)
F3A P1A F1A 85.9(8)
F4A P1A F1A 101.7(5)
F5A P1A F2A 85.4(7)
F3A P1A F2A 97.4(9)
F4A P1A F2A 175.1(7)
F1A P1A F2A 80.6(5)
F5A P1A F6A 91.1(8)
F3A P1A F6A 87.2(9)
F4A P1A F6A 87.7(4)
F1A P1A F6A 168.0(6)
F2A P1A F6A 90.6(5)
F2 P1 F3 91.3(6)
F2 P1 F4 178.6(7)
F3 P1 F4 87.7(6)
F2 P1 F5 91.3(7)
F3 P1 F5 177.4(6)
F4 P1 F5 89.7(7)
F2 P1 F6 89.2(4)
F3 P1 F6 91.0(3)
F4 P1 F6 89.8(4)
F5 P1 F6 89.3(4)
F2 P1 F1 90.8(4)
F3 P1 F1 89.4(3)
F4 P1 F1 90.1(4)
F5 P1 F1 90.3(3)
F6 P1 F1 179.6(4)
C13A N3A C17A 115.2(5)
C13A N3A Ru1 123.2(4)
C17A N3A Ru1 121.0(4)
C1 N1 C12 117.1(6)
C1 N1 Ru1 128.5(5)
C12 N1 Ru1 114.4(4)
C1A N1A C12A 116.9(5)
C1A N1A Ru1 130.0(4)
C12A N1A Ru1 113.0(4)
C13 N3 C17 114.2(6)
C13 N3 Ru1 124.1(4)
C17 N3 Ru1 121.6(4)
N3A C13A C14A 124.2(6)
N3A C13A H13A 117.9
C14A C13A H13A 117.9
N2A C11A C7A 123.6(6)
N2A C11A C12A 116.5(6)
C7A C11A C12A 119.9(6)
N2 C11 C7 123.0(7)
N2 C11 C12 116.3(5)
C7 C11 C12 120.7(6)
C8A C7A C6A 125.2(7)
C8A C7A C11A 116.3(6)
C6A C7A C11A 118.5(7)
N1A C12A C11A 117.1(5)
N1A C12A C4A 123.5(6)
C11A C12A C4A 119.4(6)
C5A C6A C7A 124.5(7)
C5A C6A H6A 117.8
C7A C6A H6A 117.8
N3A C17A C16A 122.2(6)
N3A C17A H17A 118.9
C16A C17A H17A 118.9
C3A C4A C12A 115.0(7)
C3A C4A C5A 125.3(6)
C12A C4A C5A 119.6(7)
N1 C12 C4 123.8(8)
N1 C12 C11 116.1(5)
C4 C12 C11 120.1(7)
C6A C5A C4A 118.1(7)
C6A C5A H5A 120.9
C4A C5A H5A 120.9
N1 C1 C2 121.8(8)
N1 C1 H1 119.1
C2 C1 H1 119.1
C3A C2A C1A 119.2(7)
C3A C2A H2A 120.4
C1A C2A H2A 120.4
C15A C14A C13A 120.3(6)
C15A C14A H14A 119.8
C13A C14A H14A 119.8
C8 C9 C10 120.1(8)
C8 C9 H9 120
C10 C9 H9 120
C10A N2A C11A 117.1(6)
C10A N2A Ru1 128.8(4)
C11A N2A Ru1 114.0(4)
N4A C15A C14A 122.7(8)
N4A C15A C16A 119.9(8)
C14A C15A C16A 117.4(6)
C8A C9A C10A 121.3(7)
C8A C9A H9A 119.4
C10A C9A H9A 119.4
C10 N2 C11 117.3(6)
C10 N2 Ru1 129.2(4)
C11 N2 Ru1 113.6(4)
N1A C1A C2A 123.0(7)
N1A C1A H1A 118.5
C2A C1A H1A 118.5
C2A C3A C4A 122.2(7)
C2A C3A H3A 118.9
C4A C3A H3A 118.9
C15A N4A H4A1 120
C15A N4A H4A2 120
H4A1 N4A H4A2 120
C9A C8A C7A 119.3(7)
C9A C8A H8A 120.4
C7A C8A H8A 120.4
C15A C16A C17A 120.6(7)
C15A C16A H16A 119.7
C17A C16A H16A 119.7
C12 C4 C3 116.7(8)
C12 C4 C5 117.1(9)
C3 C4 C5 126.1(8)
C2 C3 C4 118.4(7)
C2 C3 H3 120.8
C4 C3 H3 120.8
N2A C10A C9A 122.3(7)
N2A C10A H10A 118.8
C9A C10A H10A 118.8
C5 C6 C7 121.3(8)
C5 C6 H6 119.4
C7 C6 H6 119.4
C6 C5 C4 122.5(8)
C6 C5 H5 118.8
C4 C5 H5 118.8
N2 C10 C9 121.6(7)
N2 C10 H10 119.2
C9 C10 H10 119.2
C3 C2 C1 122.0(8)
C3 C2 H2 119
C1 C2 H2 119
N3 C13 C14 124.0(6)
N3 C13 H13 118
C14 C13 H13 118
N3 C17 C16 125.5(7)
N3 C17 H17 117.2
C16 C17 H17 117.2
N4 C15 C14 123.6(7)
N4 C15 C16 120.7(7)
C14 C15 C16 115.6(6)
C17 C16 C15 118.5(7)
C17 C16 H16 120.7
C15 C16 H16 120.7
C13 C14 C15 122.0(6)
C13 C14 H14 119
C15 C14 H14 119
C15 N4 H4A 120
C15 N4 H4B 120
H4A N4 H4B 120
C7 C8 C9 119.5(7)
C7 C8 H8 120.2
C9 C8 H8 120.2
C8 C7 C11 118.5(8)
C8 C7 C6 123.1(8)
C11 C7 C6 118.3(9)

loop_
_geom_bond_atom_site_label_1
_geom_bond_atom_site_label_2
_geom_bond_distance
Ru1 N1 2.054(5)
Ru1 N2A 2.065(5)
Ru1 N2 2.081(5)
Ru1 N1A 2.086(5)
Ru1 N3A 2.103(4)
Ru1 N3 2.117(5)
P1A F5A 1.438(9)
P1A F3A 1.439(9)
P1A F4A 1.488(7)
P1A F1A 1.515(7)
P1A F2A 1.526(7)
P1A F6A 1.556(8)
P1 F2 1.525(6)
P1 F3 1.531(7)
P1 F4 1.549(7)
P1 F5 1.550(7)
P1 F6 1.577(5)
P1 F1 1.579(5)
N3A C13A 1.347(8)
N3A C17A 1.379(8)
N1 C1 1.338(8)
N1 C12 1.367(8)
N1A C1A 1.329(8)
N1A C12A 1.363(8)
N3 C13 1.341(7)
N3 C17 1.355(8)
C13A C14A 1.375(9)
C13A H13A 0.93
C11A N2A 1.364(8)
C11A C7A 1.411(9)
C11A C12A 1.423(9)
C11 N2 1.363(8)
C11 C7 1.383(10)
C11 C12 1.442(11)
C7A C8A 1.392(10)
C7A C6A 1.402(10)
C12A C4A 1.430(9)
C6A C5A 1.351(11)
C6A H6A 0.93
C17A C16A 1.382(9)
C17A H17A 0.93
C4A C3A 1.389(11)
C4A C5A 1.446(10)
C12 C4 1.389(9)
C5A H5A 0.93
C1 C2 1.388(10)
C1 H1 0.93
C2A C3A 1.330(10)
C2A C1A 1.399(10)
C2A H2A 0.93
C14A C15A 1.361(11)
C14A H14A 0.93
C9 C8 1.367(13)
C9 C10 1.386(9)
C9 H9 0.93
N2A C10A 1.334(9)
C15A N4A 1.353(9)
C15A C16A 1.377(11)
C9A C8A 1.363(12)
C9A C10A 1.364(12)
C9A H9A 0.93
N2 C10 1.342(8)
C1A H1A 0.93
C3A H3A 0.93
N4A H4A1 0.86
N4A H4A2 0.86
C8A H8A 0.93
C16A H16A 0.93
C4 C3 1.435(14)
C4 C5 1.464(13)
C3 C2 1.331(13)
C3 H3 0.93
C10A H10A 0.93
C6 C5 1.312(14)
C6 C7 1.442(12)
C6 H6 0.93
C5 H5 0.93
C10 H10 0.93
C2 H2 0.93
C13 C14 1.353(9)
C13 H13 0.93
C17 C16 1.370(9)
C17 H17 0.93
C15 N4 1.336(10)
C15 C14 1.373(10)
C15 C16 1.410(10)
C16 H16 0.93
C14 H14 0.93
N4 H4A 0.86
N4 H4B 0.86
C8 C7 1.358(13)
C8 H8 0.93

loop_
_geom_hbond_atom_site_label_D
_geom_hbond_atom_site_label_H
_geom_hbond_atom_site_label_A
_geom_hbond_site_symmetry_A
_geom_hbond_distance_DH
_geom_hbond_distance_HA
_geom_hbond_distance_DA
_geom_hbond_angle_DHA
_geom_hbond_publ_flag
N4 H4A F5 . 0.86 2.45 3.231(12) 151 yes
N4A H4A1 F1A 3_564 0.86 2.23 3.063(12) 163 yes
N4A H4A2 F3A 4_556 0.86 2.34 3.18(2) 165 yes

loop_
_geom_torsion_atom_site_label_1
_geom_torsion_atom_site_label_2
_geom_torsion_atom_site_label_3
_geom_torsion_atom_site_label_4
_geom_torsion
N2A Ru1 N3A C13A -33.7(5)
N2 Ru1 N3A C13A 61.8(5)
N1A Ru1 N3A C13A -113.1(5)
N3 Ru1 N3A C13A 149.1(5)
N2A Ru1 N3A C17A 136.6(5)
N2 Ru1 N3A C17A -127.9(5)
N1A Ru1 N3A C17A 57.2(5)
N3 Ru1 N3A C17A -40.6(5)
N2A Ru1 N1 C1 -85.9(7)
N2 Ru1 N1 C1 178.5(7)
N1A Ru1 N1 C1 -6.6(7)
N3 Ru1 N1 C1 91.2(7)
N2A Ru1 N1 C12 93.8(5)
N2 Ru1 N1 C12 -1.8(4)
N1A Ru1 N1 C12 173.1(4)
N3 Ru1 N1 C12 -89.1(5)
N1 Ru1 N1A C1A 95.8(6)
N2A Ru1 N1A C1A -175.5(6)
N3A Ru1 N1A C1A -84.9(5)
N3 Ru1 N1A C1A 6.3(6)
N1 Ru1 N1A C12A -88.2(4)
N2A Ru1 N1A C12A 0.5(4)
N3A Ru1 N1A C12A 91.2(4)
N3 Ru1 N1A C12A -177.6(4)
N1 Ru1 N3 C13 134.1(5)
N2 Ru1 N3 C13 54.4(5)
N1A Ru1 N3 C13 -129.4(5)
N3A Ru1 N3 C13 -43.4(5)
N1 Ru1 N3 C17 -42.1(5)
N2 Ru1 N3 C17 -121.8(5)
N1A Ru1 N3 C17 54.4(5)
N3A Ru1 N3 C17 140.4(4)
C17A N3A C13A C14A 0.9(10)
Ru1 N3A C13A C14A 171.7(5)
N2A C11A C7A C8A 0.9(9)
C12A C11A C7A C8A -178.4(6)
N2A C11A C7A C6A -179.7(6)
C12A C11A C7A C6A 1.0(9)
C1A N1A C12A C11A 175.6(6)
Ru1 N1A C12A C11A -1.0(6)
C1A N1A C12A C4A -3.3(8)
Ru1 N1A C12A C4A -179.9(5)
N2A C11A C12A N1A 1.2(8)
C7A C11A C12A N1A -179.5(6)
N2A C11A C12A C4A -179.9(5)
C7A C11A C12A C4A -0.5(9)
C8A C7A C6A C5A 178.1(8)
C11A C7A C6A C5A -1.2(11)
C13A N3A C17A C16A -2.0(10)
Ru1 N3A C17A C16A -173.1(5)
N1A C12A C4A C3A 2.7(9)
C11A C12A C4A C3A -176.2(6)
N1A C12A C4A C5A 179.0(6)
C11A C12A C4A C5A 0.2(9)
C1 N1 C12 C4 0.2(10)
Ru1 N1 C12 C4 -179.5(5)
C1 N1 C12 C11 -178.5(6)
Ru1 N1 C12 C11 1.8(7)
N2 C11 C12 N1 -0.5(8)
C7 C11 C12 N1 -179.6(6)
N2 C11 C12 C4 -179.2(6)
C7 C11 C12 C4 1.6(9)
C7A C6A C5A C4A 0.8(12)
C3A C4A C5A C6A 175.6(7)
C12A C4A C5A C6A -0.3(10)
C12 N1 C1 C2 2.5(12)
Ru1 N1 C1 C2 -177.9(7)
N3A C13A C14A C15A -1.4(11)
C7A C11A N2A C10A -1.7(9)
C12A C11A N2A C10A 177.6(6)
C7A C11A N2A Ru1 179.9(5)
C12A C11A N2A Ru1 -0.7(6)
N1 Ru1 N2A C10A -81.1(6)
N2 Ru1 N2A C10A -1.6(6)
N1A Ru1 N2A C10A -178.0(6)
N3A Ru1 N2A C10A 96.4(6)
N1 Ru1 N2A C11A 97.0(4)
N2 Ru1 N2A C11A 176.5(4)
N1A Ru1 N2A C11A 0.1(4)
N3A Ru1 N2A C11A -85.6(4)
C13A C14A C15A N4A -177.8(8)
C13A C14A C15A C16A 2.7(11)
C7 C11 N2 C10 -1.6(9)
C12 C11 N2 C10 179.2(6)
C7 C11 N2 Ru1 178.0(5)
C12 C11 N2 Ru1 -1.1(6)
N1 Ru1 N2 C10 -178.8(6)
N2A Ru1 N2 C10 92.3(6)
N3A Ru1 N2 C10 1.6(6)
N3 Ru1 N2 C10 -89.7(6)
N1 Ru1 N2 C11 1.6(4)
N2A Ru1 N2 C11 -87.3(4)
N3A Ru1 N2 C11 -178.0(4)
N3 Ru1 N2 C11 90.7(4)
C12A N1A C1A C2A 1.0(9)
Ru1 N1A C1A C2A 176.9(5)
C3A C2A C1A N1A 1.9(12)
C1A C2A C3A C4A -2.5(12)
C12A C4A C3A C2A 0.4(11)
C5A C4A C3A C2A -175.7(8)
C10A C9A C8A C7A 0.8(14)
C6A C7A C8A C9A -179.7(8)
C11A C7A C8A C9A -0.4(11)
N4A C15A C16A C17A 176.6(7)
C14A C15A C16A C17A -3.8(12)
N3A C17A C16A C15A 3.6(11)
N1 C12 C4 C3 -1.3(11)
C11 C12 C4 C3 177.3(7)
N1 C12 C4 C5 179.2(7)
C11 C12 C4 C5 -2.1(10)
C12 C4 C3 C2 -0.3(13)
C5 C4 C3 C2 179.1(9)
C11A N2A C10A C9A 2.1(11)
Ru1 N2A C10A C9A -179.9(7)
C8A C9A C10A N2A -1.7(14)
C7 C6 C5 C4 0.2(14)
C12 C4 C5 C6 1.3(13)
C3 C4 C5 C6 -178.1(9)
C11 N2 C10 C9 0.0(9)
Ru1 N2 C10 C9 -179.6(5)
C8 C9 C10 N2 1.3(11)
C4 C3 C2 C1 2.9(17)
N1 C1 C2 C3 -4.2(16)
C17 N3 C13 C14 -2.1(8)
Ru1 N3 C13 C14 -178.5(5)
C13 N3 C17 C16 0.7(9)
Ru1 N3 C17 C16 177.3(5)
N3 C17 C16 C15 0.6(10)
N4 C15 C16 C17 176.8(7)
C14 C15 C16 C17 -0.7(9)
N3 C13 C14 C15 2.1(10)
N4 C15 C14 C13 -178.0(6)
C16 C15 C14 C13 -0.6(9)
C10 C9 C8 C7 -1.0(11)
C9 C8 C7 C11 -0.5(11)
C9 C8 C7 C6 -179.3(7)
N2 C11 C7 C8 1.9(10)
C12 C11 C7 C8 -179.0(6)
N2 C11 C7 C6 -179.3(6)
C12 C11 C7 C6 -0.2(9)
C5 C6 C7 C8 178.1(8)
C5 C6 C7 C11 -0.7(11)
